data_4060444
loop_
_publ_author_name
'M. Doux'
'L. Ricard'
'P. Le Floch'
'Y. Jean'

_publ_section_title
;
 On the regioselectivity of the addition of O2 on SPS-based Rh(I) and
 Ir(I) complexes
;
_journal_name_full Organometallics
_journal_paper_doi 10.1021/om0492045
_journal_year 2005
_chemical_formula_sum 'C41.5 H56.5 Li N2 O P2'
_chemical_formula_weight 668.27
_space_group_IT_number 56
_symmetry_cell_setting orthorhombic
_symmetry_space_group_name_Hall '-P 2ab 2ac'
_symmetry_space_group_name_H-M 'P c c n'
_cell_angle_alpha 90.00
_cell_angle_beta 90.00
_cell_angle_gamma 90.00
_cell_formula_units_Z 8
_cell_length_a 12.560(3)
_cell_length_b 20.652(4)
_cell_length_c 33.098(7)
_cell_measurement_temperature 123(2)
_cell_volume 8586(3)
_diffrn_ambient_temperature 123(2)
_exptl_crystal_density_diffrn 1.034
_cod_depositor_comments
;
The following automatic conversions were performed:
'_symmetry_cell_setting' value 'Orthorhombic' changed to 'orthorhombic'
according to '/home/saulius/struct/CIF-dictionaries/cif_core.dic'
dictionary named 'cif_core.dic' version 2.4.1 from 2010-06-29.

Automatic conversion script
Id: cif_fix_enum 1527 2010-12-29 10:47:43Z saulius 
;
_cod_original_formula_sum 'C41.50 H56.50 Li N2 O P2'
_cod_database_code 4060444

loop_
_symmetry_equiv_pos_as_xyz
'x, y, z'
'-x+1/2, -y+1/2, z'
'-x, y+1/2, -z+1/2'
'x+1/2, -y, -z+1/2'
'-x, -y, -z'
'x-1/2, y-1/2, -z'
'x, -y-1/2, z-1/2'
'-x-1/2, y, z-1/2'

loop_
_atom_site_label
_atom_site_type_symbol
_atom_site_fract_x
_atom_site_fract_y
_atom_site_fract_z
_atom_site_U_iso_or_equiv
_atom_site_adp_type
_atom_site_occupancy
_atom_site_symmetry_multiplicity
_atom_site_calc_flag
_atom_site_refinement_flags
_atom_site_disorder_assembly
_atom_site_disorder_group
P1 P 0.16250(9) 0.37679(5) 0.66086(4) 0.0410(4) Uani 1 1 d . . .
P2 P 0.31369(9) 0.42517(5) 0.63920(4) 0.0441(4) Uani 1 1 d . . .
N1 N 0.0604(3) 0.40833(17) 0.64369(12) 0.0443(9) Uani 1 1 d . . .
N2 N 0.4066(3) 0.37346(16) 0.64544(12) 0.0449(9) Uani 1 1 d . . .
Li1 Li 0.1597(6) 0.2168(4) 0.6486(3) 0.0500(19) Uani 1 1 d . . .
O1 O 0.1927(2) 0.30615(13) 0.65440(9) 0.0437(8) Uani 1 1 d . . .
C1 C 0.1646(3) 0.3938(2) 0.71411(15) 0.0461(11) Uani 1 1 d . . .
C2 C 0.2106(4) 0.3502(2) 0.74109(17) 0.0581(13) Uani 1 1 d . . .
H2 H 0.2367 0.3099 0.7314 0.070 Uiso 1 1 calc R . .
C3 C 0.2187(4) 0.3646(3) 0.78159(17) 0.0720(16) Uani 1 1 d . . .
H3 H 0.2500 0.3344 0.7997 0.086 Uiso 1 1 calc R . .
C4 C 0.1811(5) 0.4231(3) 0.79571(19) 0.0783(18) Uani 1 1 d . . .
H4 H 0.1853 0.4331 0.8237 0.094 Uiso 1 1 calc R . .
C5 C 0.1371(4) 0.4675(3) 0.76904(18) 0.0697(16) Uani 1 1 d . . .
H5 H 0.1136 0.5084 0.7787 0.084 Uiso 1 1 calc R . .
C6 C 0.1273(4) 0.4530(2) 0.72913(16) 0.0538(13) Uani 1 1 d . . .
H6 H 0.0949 0.4833 0.7113 0.065 Uiso 1 1 calc R . .
C7 C 0.0143(3) 0.4169(2) 0.60523(15) 0.0441(11) Uani 1 1 d . . .
C8 C -0.0202(3) 0.3652(2) 0.58122(15) 0.0467(11) Uani 1 1 d . . .
C9 C -0.0667(4) 0.3778(2) 0.54444(16) 0.0565(13) Uani 1 1 d . . .
H9 H -0.0888 0.3424 0.5281 0.068 Uiso 1 1 calc R . .
C10 C -0.0826(4) 0.4403(3) 0.53037(16) 0.0590(13) Uani 1 1 d . . .
H10 H -0.1130 0.4479 0.5045 0.071 Uiso 1 1 calc R . .
C11 C -0.0530(4) 0.4910(2) 0.55488(16) 0.0561(13) Uani 1 1 d . . .
H11 H -0.0662 0.5340 0.5460 0.067 Uiso 1 1 calc R . .
C12 C -0.0045(4) 0.4815(2) 0.59211(14) 0.0474(11) Uani 1 1 d . . .
C13 C 0.0217(4) 0.5378(2) 0.61935(16) 0.0536(12) Uani 1 1 d . . .
H13 H 0.0819 0.5244 0.6373 0.064 Uiso 1 1 calc R . .
C14 C -0.0744(5) 0.5537(3) 0.64639(19) 0.0747(16) Uani 1 1 d . . .
H14A H -0.1340 0.5681 0.6295 0.112 Uiso 1 1 calc R . .
H14B H -0.0551 0.5882 0.6653 0.112 Uiso 1 1 calc R . .
H14C H -0.0954 0.5150 0.6615 0.112 Uiso 1 1 calc R . .
C15 C 0.0563(5) 0.5996(2) 0.59630(19) 0.0764(17) Uani 1 1 d . . .
H15A H 0.1161 0.5893 0.5784 0.115 Uiso 1 1 calc R . .
H15B H 0.0781 0.6329 0.6157 0.115 Uiso 1 1 calc R . .
H15C H -0.0036 0.6158 0.5802 0.115 Uiso 1 1 calc R . .
C16 C -0.0150(4) 0.2957(2) 0.59537(16) 0.0533(12) Uani 1 1 d . . .
H16 H 0.0162 0.2961 0.6232 0.064 Uiso 1 1 calc R . .
C17 C 0.0550(4) 0.2522(3) 0.5695(2) 0.0717(15) Uani 1 1 d . . .
H17A H 0.0302 0.2534 0.5415 0.108 Uiso 1 1 calc R . .
H17B H 0.0510 0.2076 0.5797 0.108 Uiso 1 1 calc R . .
H17C H 0.1289 0.2673 0.5708 0.108 Uiso 1 1 calc R . .
C18 C -0.1263(4) 0.2662(2) 0.59865(18) 0.0669(15) Uani 1 1 d . . .
H18A H -0.1701 0.2927 0.6167 0.100 Uiso 1 1 calc R . .
H18B H -0.1210 0.2222 0.6095 0.100 Uiso 1 1 calc R . .
H18C H -0.1592 0.2648 0.5718 0.100 Uiso 1 1 calc R . .
C19 C 0.5184(3) 0.3845(2) 0.65200(14) 0.0448(11) Uani 1 1 d . . .
C20 C 0.5660(3) 0.3572(2) 0.68629(15) 0.0466(11) Uani 1 1 d . . .
C21 C 0.6756(4) 0.3629(2) 0.69241(16) 0.0553(13) Uani 1 1 d . . .
H21 H 0.7068 0.3445 0.7159 0.066 Uiso 1 1 calc R . .
C22 C 0.7390(4) 0.3946(2) 0.66529(17) 0.0589(14) Uani 1 1 d . . .
H22 H 0.8134 0.3984 0.6700 0.071 Uiso 1 1 calc R . .
C23 C 0.6945(4) 0.4207(2) 0.63157(18) 0.0580(14) Uani 1 1 d . . .
H23 H 0.7392 0.4425 0.6128 0.070 Uiso 1 1 calc R . .
C24 C 0.5855(4) 0.4167(2) 0.62348(15) 0.0500(12) Uani 1 1 d . . .
C25 C 0.5464(4) 0.4440(3) 0.58449(17) 0.0624(14) Uani 1 1 d . . .
H25 H 0.4695 0.4320 0.5820 0.075 Uiso 1 1 calc R . .
C26 C 0.6030(5) 0.4170(3) 0.5475(2) 0.0835(18) Uani 1 1 d . . .
H26A H 0.6784 0.4291 0.5485 0.125 Uiso 1 1 calc R . .
H26B H 0.5705 0.4348 0.5230 0.125 Uiso 1 1 calc R . .
H26C H 0.5966 0.3697 0.5473 0.125 Uiso 1 1 calc R . .
C27 C 0.5523(5) 0.5171(3) 0.5840(2) 0.090(2) Uani 1 1 d . . .
H27A H 0.5175 0.5344 0.6082 0.135 Uiso 1 1 calc R . .
H27B H 0.5163 0.5337 0.5599 0.135 Uiso 1 1 calc R . .
H27C H 0.6271 0.5307 0.5837 0.135 Uiso 1 1 calc R . .
C28 C 0.5030(4) 0.3180(2) 0.71768(16) 0.0587(13) Uani 1 1 d . . .
H28 H 0.4261 0.3204 0.7100 0.070 Uiso 1 1 calc R . .
C29 C 0.5343(5) 0.2467(3) 0.7183(2) 0.0818(18) Uani 1 1 d . . .
H29A H 0.5224 0.2278 0.6915 0.123 Uiso 1 1 calc R . .
H29B H 0.4908 0.2237 0.7383 0.123 Uiso 1 1 calc R . .
H29C H 0.6097 0.2427 0.7255 0.123 Uiso 1 1 calc R . .
C30 C 0.5136(5) 0.3468(3) 0.76056(19) 0.0853(18) Uani 1 1 d . . .
H30A H 0.5887 0.3470 0.7686 0.128 Uiso 1 1 calc R . .
H30B H 0.4726 0.3205 0.7797 0.128 Uiso 1 1 calc R . .
H30C H 0.4862 0.3912 0.7607 0.128 Uiso 1 1 calc R . .
C31 C 0.3306(4) 0.4998(2) 0.66602(18) 0.0556(14) Uani 1 1 d . . .
C32 C 0.3666(4) 0.4975(3) 0.7059(2) 0.0730(17) Uani 1 1 d . . .
H32 H 0.3863 0.4569 0.7172 0.088 Uiso 1 1 calc R . .
C33 C 0.3745(5) 0.5526(4) 0.7294(3) 0.102(3) Uani 1 1 d . . .
H33 H 0.3979 0.5503 0.7567 0.123 Uiso 1 1 calc R . .
C34 C 0.3463(6) 0.6128(4) 0.7115(3) 0.110(3) Uani 1 1 d . . .
H34 H 0.3519 0.6512 0.7271 0.132 Uiso 1 1 calc R . .
C35 C 0.3123(6) 0.6168(3) 0.6733(3) 0.103(3) Uani 1 1 d . . .
H35 H 0.2941 0.6574 0.6617 0.123 Uiso 1 1 calc R . .
C36 C 0.3044(5) 0.5604(3) 0.6512(2) 0.0820(19) Uani 1 1 d . . .
H36 H 0.2796 0.5633 0.6241 0.098 Uiso 1 1 calc R . .
C37 C 0.2780(3) 0.4502(2) 0.58928(16) 0.0516(12) Uani 1 1 d . . .
H37A H 0.2094 0.4736 0.5906 0.062 Uiso 1 1 calc R . .
H37B H 0.3324 0.4810 0.5794 0.062 Uiso 1 1 calc R . .
C38 C 0.2675(4) 0.3952(2) 0.55878(15) 0.0567(13) Uani 1 1 d . . .
H38A H 0.3363 0.3719 0.5571 0.068 Uiso 1 1 calc R . .
H38B H 0.2133 0.3642 0.5686 0.068 Uiso 1 1 calc R . .
C39 C 0.2366(6) 0.4175(3) 0.51718(19) 0.0841(18) Uani 1 1 d . . .
H39A H 0.2900 0.4490 0.5073 0.101 Uiso 1 1 calc R . .
H39B H 0.1670 0.4398 0.5186 0.101 Uiso 1 1 calc R . .
C40 C 0.2289(8) 0.3612(4) 0.4873(2) 0.124(3) Uani 1 1 d . . .
H40A H 0.2964 0.3375 0.4869 0.187 Uiso 1 1 calc R . .
H40B H 0.2138 0.3781 0.4602 0.187 Uiso 1 1 calc R . .
H40C H 0.1714 0.3320 0.4956 0.187 Uiso 1 1 calc R . .
C50 C 0.793(4) 0.240(2) 0.4576(14) 0.166(19) Uiso 0.25 1 d PD A -1
H50A H 0.7693 0.1972 0.4665 0.249 Uiso 0.25 1 calc PR A -1
H50B H 0.8638 0.2490 0.4686 0.249 Uiso 0.25 1 calc PR A -1
H50C H 0.7960 0.2410 0.4280 0.249 Uiso 0.25 1 calc PR A -1
C52 C 0.646(3) 0.3272(18) 0.4425(15) 0.20(2) Uiso 0.25 1 d PD A -1
H52A H 0.6207 0.3672 0.4557 0.240 Uiso 0.25 1 calc PR A -1
H52B H 0.6917 0.3405 0.4194 0.240 Uiso 0.25 1 calc PR A -1
C53 C 0.554(3) 0.2929(19) 0.4263(12) 0.163(16) Uiso 0.25 1 d PD A -1
H53A H 0.5904 0.2574 0.4117 0.195 Uiso 0.25 1 calc PR A -1
H53B H 0.5274 0.2721 0.4513 0.195 Uiso 0.25 1 calc PR A -1
C51 C 0.715(3) 0.291(2) 0.4723(10) 0.141(14) Uiso 0.25 1 d PD A -1
H51A H 0.6670 0.2696 0.4919 0.169 Uiso 0.25 1 calc PR A -1
H51B H 0.7568 0.3235 0.4876 0.169 Uiso 0.25 1 calc PR A -1
C55 C 0.433(3) 0.2743(19) 0.3617(9) 0.141(13) Uiso 0.25 1 d PD A -1
H55A H 0.4559 0.3076 0.3425 0.211 Uiso 0.25 1 calc PR A -1
H55B H 0.3566 0.2669 0.3590 0.211 Uiso 0.25 1 calc PR A -1
H55C H 0.4716 0.2339 0.3561 0.211 Uiso 0.25 1 calc PR A -1
C54 C 0.458(2) 0.2961(18) 0.4038(9) 0.130(12) Uiso 0.25 1 d PD A -1
H54A H 0.4376 0.3425 0.4042 0.156 Uiso 0.25 1 calc PR A -1
H54B H 0.4042 0.2738 0.4209 0.156 Uiso 0.25 1 calc PR A -1

loop_
_atom_site_aniso_label
_atom_site_aniso_U_11
_atom_site_aniso_U_22
_atom_site_aniso_U_33
_atom_site_aniso_U_23
_atom_site_aniso_U_13
_atom_site_aniso_U_12
P1 0.0321(6) 0.0361(7) 0.0548(8) -0.0019(5) -0.0003(5) 0.0007(5)
P2 0.0341(7) 0.0382(7) 0.0601(8) -0.0015(5) 0.0008(5) -0.0016(5)
N1 0.034(2) 0.042(2) 0.057(2) -0.0009(17) -0.0010(17) 0.0032(16)
N2 0.0332(19) 0.038(2) 0.063(3) 0.0000(17) -0.0007(17) -0.0002(16)
Li1 0.033(4) 0.045(4) 0.072(5) -0.001(4) 0.000(3) -0.001(3)
O1 0.0336(16) 0.0353(17) 0.062(2) -0.0029(14) -0.0026(14) 0.0001(13)
C1 0.029(2) 0.048(3) 0.062(3) -0.003(2) 0.000(2) -0.003(2)
C2 0.046(3) 0.059(3) 0.069(4) -0.001(3) -0.001(2) 0.002(2)
C3 0.064(4) 0.100(4) 0.051(3) 0.002(3) -0.010(3) 0.007(3)
C4 0.055(3) 0.116(5) 0.064(4) -0.022(4) 0.000(3) -0.001(3)
C5 0.052(3) 0.080(4) 0.078(4) -0.023(3) 0.001(3) 0.001(3)
C6 0.044(3) 0.057(3) 0.060(4) -0.011(2) -0.001(2) 0.000(2)
C7 0.028(2) 0.042(2) 0.062(3) 0.003(2) 0.001(2) 0.0042(19)
C8 0.035(2) 0.048(3) 0.057(3) -0.002(2) -0.002(2) 0.005(2)
C9 0.053(3) 0.058(3) 0.058(3) -0.008(3) -0.005(2) 0.001(2)
C10 0.054(3) 0.068(4) 0.056(3) 0.004(3) -0.004(2) 0.000(3)
C11 0.050(3) 0.054(3) 0.064(3) 0.016(3) 0.003(2) 0.007(2)
C12 0.039(2) 0.048(3) 0.055(3) 0.004(2) 0.005(2) 0.001(2)
C13 0.052(3) 0.040(3) 0.070(3) 0.003(2) 0.001(2) 0.004(2)
C14 0.068(4) 0.072(4) 0.084(4) -0.017(3) 0.008(3) 0.007(3)
C15 0.083(4) 0.049(3) 0.097(5) 0.002(3) -0.004(3) -0.011(3)
C16 0.045(3) 0.041(3) 0.073(4) -0.002(2) -0.014(2) 0.003(2)
C17 0.057(3) 0.057(3) 0.101(4) -0.005(3) 0.006(3) 0.007(3)
C18 0.054(3) 0.060(3) 0.087(4) 0.001(3) -0.005(3) -0.004(2)
C19 0.034(2) 0.038(2) 0.062(3) -0.009(2) -0.001(2) -0.0028(19)
C20 0.037(3) 0.046(3) 0.056(3) -0.005(2) -0.002(2) 0.000(2)
C21 0.043(3) 0.059(3) 0.064(3) -0.009(2) -0.007(2) -0.001(2)
C22 0.035(3) 0.063(3) 0.078(4) -0.015(3) -0.001(3) -0.007(2)
C23 0.042(3) 0.054(3) 0.078(4) -0.011(3) 0.011(3) -0.011(2)
C24 0.039(3) 0.047(3) 0.065(3) -0.008(2) 0.000(2) -0.007(2)
C25 0.042(3) 0.069(3) 0.076(4) 0.014(3) 0.005(3) -0.006(2)
C26 0.076(4) 0.098(5) 0.077(4) 0.006(3) 0.013(3) -0.010(3)
C27 0.079(4) 0.087(5) 0.103(5) 0.023(4) 0.011(4) 0.006(3)
C28 0.038(3) 0.073(3) 0.065(3) 0.006(3) -0.004(2) 0.001(2)
C29 0.072(4) 0.068(4) 0.106(5) 0.018(3) -0.012(3) -0.009(3)
C30 0.080(4) 0.108(5) 0.068(4) 0.002(3) 0.008(3) -0.004(4)
C31 0.036(2) 0.040(3) 0.091(4) -0.006(3) 0.012(3) -0.003(2)
C32 0.045(3) 0.077(4) 0.097(5) -0.031(3) -0.005(3) -0.003(3)
C33 0.052(4) 0.131(7) 0.123(6) -0.070(5) 0.012(4) -0.020(4)
C34 0.080(5) 0.084(6) 0.166(9) -0.068(6) 0.035(5) -0.024(4)
C35 0.107(6) 0.059(4) 0.142(8) -0.039(5) 0.026(5) -0.011(4)
C36 0.071(4) 0.057(4) 0.118(6) -0.014(3) 0.020(4) -0.008(3)
C37 0.033(2) 0.045(3) 0.077(4) 0.009(2) 0.009(2) 0.0025(19)
C38 0.049(3) 0.060(3) 0.062(3) 0.007(3) -0.001(2) 0.006(2)
C39 0.081(4) 0.101(5) 0.071(4) 0.009(4) 0.003(3) 0.024(4)
C40 0.135(7) 0.165(8) 0.073(5) -0.011(5) -0.010(5) 0.060(6)

loop_
_geom_bond_atom_site_label_1
_geom_bond_atom_site_label_2
_geom_bond_distance
_geom_bond_site_symmetry_2
_geom_bond_publ_flag
P1 O1 1.523(3) . ?
P1 N1 1.546(4) . ?
P1 C1 1.798(5) . ?
P1 P2 2.2625(16) . ?
P2 N2 1.595(4) . ?
P2 C37 1.788(5) . ?
P2 C31 1.792(5) . ?
N1 C7 1.410(6) . ?
N2 C19 1.439(6) . ?
N2 Li1 2.044(8) 2 ?
Li1 O1 1.902(8) . ?
Li1 O1 1.923(8) 2 ?
Li1 N2 2.044(8) 2 ?
O1 Li1 1.923(8) 2 ?
C1 C2 1.395(7) . ?
C1 C6 1.400(7) . ?
C2 C3 1.377(8) . ?
C3 C4 1.380(8) . ?
C4 C5 1.388(9) . ?
C5 C6 1.360(7) . ?
C7 C8 1.400(6) . ?
C7 C12 1.423(6) . ?
C8 C9 1.375(7) . ?
C8 C16 1.510(6) . ?
C9 C10 1.388(7) . ?
C10 C11 1.376(7) . ?
C11 C12 1.388(7) . ?
C12 C13 1.506(7) . ?
C13 C14 1.538(7) . ?
C13 C15 1.550(7) . ?
C16 C17 1.521(7) . ?
C16 C18 1.530(7) . ?
C19 C20 1.401(7) . ?
C19 C24 1.430(7) . ?
C20 C21 1.397(6) . ?
C20 C28 1.536(7) . ?
C21 C22 1.366(7) . ?
C22 C23 1.360(7) . ?
C23 C24 1.398(7) . ?
C24 C25 1.492(7) . ?
C25 C27 1.512(8) . ?
C25 C26 1.521(8) . ?
C28 C29 1.525(8) . ?
C28 C30 1.545(8) . ?
C31 C36 1.383(8) . ?
C31 C32 1.396(8) . ?
C32 C33 1.382(8) . ?
C33 C34 1.422(12) . ?
C34 C35 1.337(12) . ?
C35 C36 1.380(9) . ?
C37 C38 1.525(7) . ?
C38 C39 1.503(8) . ?
C39 C40 1.529(10) . ?
C50 C51 1.515(19) . ?
C52 C53 1.460(19) . ?
C52 C51 1.513(19) . ?
C53 C54 1.425(18) . ?
C55 C54 1.495(19) . ?
